data_4325538
loop_
_publ_author_name
'Yan-Qin Wang'
'Xiu-Mei Zhang'
'Xiu-Bing Li'
'Bing-Wu Wang'
'En-Qing Gao'

_publ_section_title
;
 Magnetic Systems with Mixed Carboxylate and Azide Bridges: Slow
 Relaxation in Co(II) Metamagnet and Spin Frustration in Mn(II) Compound
;
_journal_name_full 'Inorganic Chemistry'
_journal_page_first 6314
_journal_page_last 6322
_journal_paper_doi 10.1021/ic200732f
_journal_volume 50
_journal_year 2011
_chemical_formula_sum 'C20 H17 Mn2 N14 O4.5'
_chemical_formula_weight 635.36
_chemical_name_systematic
; 
 ? 
;
_space_group_IT_number 15
_symmetry_cell_setting monoclinic
_symmetry_space_group_name_Hall '-C 2yc'
_symmetry_space_group_name_H-M 'C 1 2/c 1'
_atom_sites_solution_hydrogens geom
_atom_sites_solution_primary direct
_atom_sites_solution_secondary difmap
_audit_creation_method SHELXL-97
_cell_angle_alpha 90.00
_cell_angle_beta 129.6550(10)
_cell_angle_gamma 90.00
_cell_formula_units_Z 4
_cell_length_a 14.3723(5)
_cell_length_b 23.3952(9)
_cell_length_c 9.8676(4)
_cell_measurement_reflns_used 9920
_cell_measurement_temperature 296(2)
_cell_measurement_theta_max 28.26
_cell_measurement_theta_min 3.20
_cell_volume 2554.46(17)
_computing_cell_refinement 'Bruker SMART'
_computing_data_collection 'Bruker SMART'
_computing_data_reduction 'Bruker SHELXTL'
_computing_molecular_graphics 'Bruker SHELXTL'
_computing_publication_material 'Bruker SHELXTL'
_computing_structure_refinement 'Bruker SHELXTL'
_computing_structure_solution 'Bruker SHELXTL'
_diffrn_ambient_temperature 296(2)
_diffrn_measured_fraction_theta_full 0.995
_diffrn_measured_fraction_theta_max 0.995
_diffrn_measurement_device_type 'CCD area detector'
_diffrn_measurement_method 'phi and omega scans'
_diffrn_radiation_monochromator graphite
_diffrn_radiation_source 'fine-focus sealed tube'
_diffrn_radiation_type MoK\a
_diffrn_radiation_wavelength 0.71073
_diffrn_reflns_av_R_equivalents 0.0188
_diffrn_reflns_av_sigmaI/netI 0.0116
_diffrn_reflns_limit_h_max 17
_diffrn_reflns_limit_h_min -18
_diffrn_reflns_limit_k_max 29
_diffrn_reflns_limit_k_min -29
_diffrn_reflns_limit_l_max 12
_diffrn_reflns_limit_l_min -12
_diffrn_reflns_number 16141
_diffrn_reflns_theta_full 26.51
_diffrn_reflns_theta_max 26.51
_diffrn_reflns_theta_min 1.74
_diffrn_standards_decay_% 2.5
_exptl_absorpt_coefficient_mu 1.049
_exptl_absorpt_correction_T_max 0.9793
_exptl_absorpt_correction_T_min 0.9023
_exptl_absorpt_correction_type multi-scan
_exptl_absorpt_process_details 'SADABS (Bruker, 1999)'
_exptl_crystal_colour yellow
_exptl_crystal_density_diffrn 1.652
_exptl_crystal_description block
_exptl_crystal_F_000 1284
_exptl_crystal_size_max 0.10
_exptl_crystal_size_mid 0.04
_exptl_crystal_size_min 0.02
_refine_diff_density_max 0.805
_refine_diff_density_min -0.347
_refine_diff_density_rms 0.064
_refine_ls_extinction_method none
_refine_ls_goodness_of_fit_ref 1.084
_refine_ls_hydrogen_treatment mixed
_refine_ls_matrix_type full
_refine_ls_number_parameters 205
_refine_ls_number_reflns 2641
_refine_ls_number_restraints 2
_refine_ls_restrained_S_all 1.085
_refine_ls_R_factor_all 0.0437
_refine_ls_R_factor_gt 0.0410
_refine_ls_shift/su_max 0.000
_refine_ls_shift/su_mean 0.000
_refine_ls_structure_factor_coef Fsqd
_refine_ls_weighting_details 'calc w=1/[\s^2^(Fo^2^)+(0.0646P)^2^+4.6241P] where P=(Fo^2^+2Fc^2^)/3'
_refine_ls_weighting_scheme calc
_refine_ls_wR_factor_gt 0.1178
_refine_ls_wR_factor_ref 0.1210
_reflns_number_gt 2465
_reflns_number_total 2641
_reflns_threshold_expression >2sigma(I)
_cod_data_source_file ic200732f_si_002_2.cif
_cod_data_source_block 2
_cod_original_formula_sum 'C20 H17 Mn2 N14 O4.50'
_cod_database_code 4325538

loop_
_symmetry_equiv_pos_as_xyz
'x, y, z'
'-x, y, -z+1/2'
'x+1/2, y+1/2, z'
'-x+1/2, y+1/2, -z+1/2'
'-x, -y, -z'
'x, -y, z-1/2'
'-x+1/2, -y+1/2, -z'
'x+1/2, -y+1/2, z-1/2'

loop_
_atom_site_label
_atom_site_type_symbol
_atom_site_fract_x
_atom_site_fract_y
_atom_site_fract_z
_atom_site_U_iso_or_equiv
_atom_site_adp_type
_atom_site_occupancy
_atom_site_symmetry_multiplicity
_atom_site_calc_flag
_atom_site_refinement_flags
_atom_site_disorder_assembly
_atom_site_disorder_group
Mn1 Mn 0.0000 0.13676(3) 0.2500 0.03967(18) Uani 1 2 d S . .
Mn2 Mn -0.2500 0.2500 0.0000 0.03416(17) Uani 1 2 d S . .
C1 C -0.1927(2) 0.16565(12) 0.2926(3) 0.0409(6) Uani 1 1 d . . .
C2 C -0.2218(2) 0.14802(11) 0.4108(3) 0.0397(5) Uani 1 1 d . A .
C3 C -0.1671(3) 0.10013(13) 0.5151(4) 0.0547(7) Uani 1 1 d . . .
H3A H -0.1099 0.0804 0.5176 0.066 Uiso 1 1 calc R A .
C4 C -0.1962(4) 0.08163(15) 0.6140(5) 0.0625(8) Uani 1 1 d . A .
H4A H -0.1597 0.0489 0.6824 0.075 Uiso 1 1 calc R . .
C5 C -0.3276(3) 0.15707(15) 0.5207(5) 0.0607(8) Uani 1 1 d U A .
H5A H -0.3817 0.1767 0.5256 0.073 Uiso 1 1 calc R . .
C6 C -0.3020(3) 0.17773(13) 0.4160(4) 0.0510(7) Uani 1 1 d . . .
H6A H -0.3383 0.2110 0.3506 0.061 Uiso 1 1 calc R A .
C7 C -0.3130(5) 0.08459(18) 0.7134(6) 0.0809(13) Uani 1 1 d . A .
H7A H -0.3416 0.1148 0.7460 0.097 Uiso 1 1 calc R . .
H7B H -0.2441 0.0665 0.8205 0.097 Uiso 1 1 calc R . .
C8 C -0.4122(4) 0.04104(14) 0.6007(5) 0.0595(8) Uani 1 1 d . . .
C9 C -0.3810(4) -0.01570(17) 0.5966(7) 0.0846(12) Uani 1 1 d . . .
H9A H -0.3004 -0.0264 0.6635 0.102 Uiso 1 1 calc R . .
C10 C -0.5279(5) 0.05501(17) 0.5082(7) 0.0851(13) Uani 1 1 d . . .
H10A H -0.5479 0.0922 0.5144 0.102 Uiso 1 1 calc R . .
N4 n -0.11490(19) 0.19137(9) 0.0214(3) 0.0404(5) Uani 1 1 d . A .
N5 n -0.0795(2) 0.20342(11) -0.0565(3) 0.0472(6) Uani 1 1 d . . .
N6 n -0.0447(3) 0.21437(19) -0.1298(5) 0.0932(14) Uani 1 1 d . A .
N7 n -0.4008(3) 0.19241(15) -0.1915(6) 0.0938(13) Uani 1 1 d . A .
N8 n -0.5000 0.19332(16) -0.2500 0.0585(10) Uani 1 2 d S . .
N9 n -0.2756(3) 0.10941(11) 0.6144(4) 0.0580(7) Uani 1 1 d U . .
O1 O -0.12987(18) 0.13111(8) 0.2869(3) 0.0476(5) Uani 1 1 d . A .
O2 O -0.2343(3) 0.21114(11) 0.2139(4) 0.0740(8) Uani 1 1 d . A .
N3 n 0.0236(14) -0.0029(9) 0.015(3) 0.060(3) Uani 0.50 1 d P . 1
N2 n -0.0343(7) 0.0271(2) 0.0357(8) 0.0604(16) Uani 0.50 1 d P . 1
N1 n -0.0890(8) 0.0545(3) 0.0628(11) 0.083(2) Uani 0.50 1 d P A 1
O3 O 0.0000 0.0526(3) 0.2500 0.102(4) Uani 0.50 2 d SPD A 2
H3B H 0.005(14) 0.030(4) 0.187(16) 0.153 Uiso 0.50 1 d PD B 2

loop_
_atom_site_aniso_label
_atom_site_aniso_U_11
_atom_site_aniso_U_22
_atom_site_aniso_U_33
_atom_site_aniso_U_23
_atom_site_aniso_U_13
_atom_site_aniso_U_12
Mn1 0.0338(3) 0.0550(4) 0.0349(3) 0.000 0.0241(3) 0.000
Mn2 0.0306(3) 0.0383(3) 0.0381(3) 0.00664(19) 0.0240(2) 0.00344(19)
C1 0.0345(12) 0.0525(14) 0.0416(13) 0.0058(11) 0.0270(11) -0.0014(11)
C2 0.0356(12) 0.0478(13) 0.0395(13) 0.0018(10) 0.0257(11) -0.0056(10)
C3 0.0615(18) 0.0565(17) 0.0581(17) 0.0126(14) 0.0437(16) 0.0050(14)
C4 0.082(2) 0.0599(18) 0.0619(19) 0.0106(15) 0.0532(19) -0.0018(16)
C5 0.0642(19) 0.0673(18) 0.078(2) -0.0204(16) 0.0580(19) -0.0157(15)
C6 0.0494(16) 0.0535(15) 0.0622(17) 0.0028(13) 0.0413(15) -0.0008(12)
C7 0.130(4) 0.080(2) 0.082(2) -0.030(2) 0.091(3) -0.049(2)
C8 0.089(2) 0.0572(17) 0.070(2) -0.0134(15) 0.068(2) -0.0244(17)
C9 0.089(3) 0.058(2) 0.113(3) -0.001(2) 0.068(3) -0.011(2)
C10 0.107(3) 0.0504(19) 0.128(4) -0.012(2) 0.088(3) -0.013(2)
N4 0.0366(11) 0.0469(11) 0.0456(11) 0.0097(9) 0.0299(10) 0.0076(9)
N5 0.0373(11) 0.0670(15) 0.0399(11) 0.0139(10) 0.0258(10) 0.0185(10)
N6 0.085(2) 0.154(4) 0.081(2) 0.064(2) 0.071(2) 0.062(2)
N7 0.0347(15) 0.076(2) 0.137(3) -0.038(2) 0.0392(18) -0.0068(13)
N8 0.0336(18) 0.0488(19) 0.074(2) 0.000 0.0252(18) 0.000
N9 0.0827(19) 0.0532(14) 0.0605(15) -0.0139(11) 0.0561(15) -0.0277(13)
O1 0.0503(11) 0.0508(11) 0.0598(12) 0.0035(9) 0.0435(10) -0.0022(8)
O2 0.0973(19) 0.0819(16) 0.0834(17) 0.0481(14) 0.0765(16) 0.0441(14)
N3 0.089(11) 0.041(4) 0.075(8) -0.008(4) 0.064(11) 0.002(8)
N2 0.100(5) 0.037(3) 0.051(3) -0.011(2) 0.051(3) -0.019(3)
N1 0.105(6) 0.064(4) 0.086(5) -0.031(4) 0.064(5) -0.031(4)
O3 0.220(12) 0.036(3) 0.162(10) 0.000 0.174(10) 0.000

loop_
_atom_type_symbol
_atom_type_description
_atom_type_scat_dispersion_real
_atom_type_scat_dispersion_imag
_atom_type_scat_source
C C 0.0033 0.0016 'International Tables Vol C Tables 4.2.6.8 and 6.1.1.4'
H H 0.0000 0.0000 'International Tables Vol C Tables 4.2.6.8 and 6.1.1.4'
N N 0.0061 0.0033 'International Tables Vol C Tables 4.2.6.8 and 6.1.1.4'
O O 0.0106 0.0060 'International Tables Vol C Tables 4.2.6.8 and 6.1.1.4'
Mn Mn 0.3368 0.7283 'International Tables Vol C Tables 4.2.6.8 and 6.1.1.4'

loop_
_geom_angle_atom_site_label_1
_geom_angle_atom_site_label_2
_geom_angle_atom_site_label_3
_geom_angle
_geom_angle_site_symmetry_1
_geom_angle_site_symmetry_3
O3 Mn1 O1 86.43(6) . 2
O3 Mn1 O1 86.43(6) . .
O1 Mn1 O1 172.85(11) 2 .
O3 Mn1 N4 126.14(6) . 2
O1 Mn1 N4 92.63(8) 2 2
O1 Mn1 N4 91.58(8) . 2
O3 Mn1 N4 126.14(6) . .
O1 Mn1 N4 91.58(8) 2 .
O1 Mn1 N4 92.63(8) . .
N4 Mn1 N4 107.72(13) 2 .
O3 Mn1 N1 36.5(2) . .
O1 Mn1 N1 85.0(2) 2 .
O1 Mn1 N1 89.2(2) . .
N4 Mn1 N1 162.6(2) 2 .
N4 Mn1 N1 89.6(2) . .
O3 Mn1 N1 36.5(2) . 2
O1 Mn1 N1 89.2(2) 2 2
O1 Mn1 N1 85.0(2) . 2
N4 Mn1 N1 89.6(2) 2 2
N4 Mn1 N1 162.6(2) . 2
N1 Mn1 N1 73.1(4) . 2
O2 Mn2 O2 180.0(2) 7_455 .
O2 Mn2 N7 89.29(16) 7_455 .
O2 Mn2 N7 90.71(16) . .
O2 Mn2 N7 90.71(16) 7_455 7_455
O2 Mn2 N7 89.29(16) . 7_455
N7 Mn2 N7 180.00(14) . 7_455
O2 Mn2 N4 84.02(8) 7_455 .
O2 Mn2 N4 95.98(8) . .
N7 Mn2 N4 91.45(10) . .
N7 Mn2 N4 88.55(10) 7_455 .
O2 Mn2 N4 95.98(8) 7_455 7_455
O2 Mn2 N4 84.02(8) . 7_455
N7 Mn2 N4 88.55(10) . 7_455
N7 Mn2 N4 91.45(10) 7_455 7_455
N4 Mn2 N4 180.0 . 7_455
O2 C1 O1 127.8(2) . .
O2 C1 C2 117.3(2) . .
O1 C1 C2 114.9(2) . .
C6 C2 C3 118.4(3) . .
C6 C2 C1 122.5(2) . .
C3 C2 C1 119.1(2) . .
C4 C3 C2 120.4(3) . .
C4 C3 H3A 119.8 . .
C2 C3 H3A 119.8 . .
N9 C4 C3 120.8(3) . .
N9 C4 H4A 119.6 . .
C3 C4 H4A 119.6 . .
N9 C5 C6 120.7(3) . .
N9 C5 H5A 119.6 . .
C6 C5 H5A 119.6 . .
C2 C6 C5 118.6(3) . .
C2 C6 H6A 120.7 . .
C5 C6 H6A 120.7 . .
N9 C7 C8 110.1(3) . .
N9 C7 H7A 109.6 . .
C8 C7 H7A 109.6 . .
N9 C7 H7B 109.6 . .
C8 C7 H7B 109.6 . .
H7A C7 H7B 108.2 . .
C10 C8 C9 119.5(4) . .
C10 C8 C7 121.2(4) . .
C9 C8 C7 119.2(4) . .
C10 C9 C8 118.8(4) 5_456 .
C10 C9 H9A 120.6 5_456 .
C8 C9 H9A 120.6 . .
C8 C10 C9 121.6(4) . 5_456
C8 C10 H10A 119.2 . .
C9 C10 H10A 119.2 5_456 .
N5 N4 Mn1 117.01(17) . .
N5 N4 Mn2 119.14(17) . .
Mn1 N4 Mn2 119.38(9) . .
N6 N5 N4 179.2(3) . .
N8 N7 Mn2 130.3(3) . .
N7 N8 N7 177.9(5) . 2_454
C4 N9 C5 121.0(3) . .
C4 N9 C7 118.9(3) . .
C5 N9 C7 120.0(3) . .
C1 O1 Mn1 135.50(17) . .
C1 O2 Mn2 133.2(2) . .
N3 N3 N2 118(7) 5 5
N3 N3 N2 38(4) 5 .
N2 N3 N2 156(2) 5 .
N3 N2 N1 156.7(17) 5 .
N3 N2 N3 24(2) 5 .
N1 N2 N3 176.6(12) . .
N3 N2 H3B 131(5) 5 .
N1 N2 H3B 63(6) . .
N3 N2 H3B 114(6) . .
N2 N1 Mn1 120.7(6) . .
N2 N1 H3B 60.1(19) . .
Mn1 N1 H3B 85(3) . .
Mn1 O3 H3B 129(8) . .

loop_
_geom_bond_atom_site_label_1
_geom_bond_atom_site_label_2
_geom_bond_distance
_geom_bond_site_symmetry_2
Mn1 O3 1.968(7) .
Mn1 O1 2.1216(18) 2
Mn1 O1 2.1216(18) .
Mn1 N4 2.166(2) 2
Mn1 N4 2.166(2) .
Mn1 N1 2.394(6) .
Mn1 N1 2.394(6) 2
Mn2 O2 2.174(2) 7_455
Mn2 O2 2.174(2) .
Mn2 N7 2.204(3) .
Mn2 N7 2.204(3) 7_455
Mn2 N4 2.274(2) .
Mn2 N4 2.274(2) 7_455
C1 O2 1.225(3) .
C1 O1 1.239(3) .
C1 C2 1.526(3) .
C2 C6 1.374(4) .
C2 C3 1.378(4) .
C3 C4 1.355(4) .
C3 H3A 0.9300 .
C4 N9 1.315(5) .
C4 H4A 0.9300 .
C5 N9 1.332(5) .
C5 C6 1.387(4) .
C5 H5A 0.9300 .
C6 H6A 0.9300 .
C7 N9 1.500(4) .
C7 C8 1.511(5) .
C7 H7A 0.9700 .
C7 H7B 0.9700 .
C8 C10 1.330(6) .
C8 C9 1.410(5) .
C9 C10 1.379(6) 5_456
C9 H9A 0.9300 .
C10 C9 1.379(6) 5_456
C10 H10A 0.9300 .
N4 N5 1.196(3) .
N5 N6 1.140(4) .
N7 N8 1.147(3) .
N8 N7 1.147(3) 2_454
N3 N3 0.557(19) 5
N3 N2 0.83(2) 5
N3 N2 1.202(17) .
N2 N3 0.83(2) 5
N2 N1 1.170(11) .
N2 H3B 1.21(10) .
N1 H3B 1.25(15) .
O3 H3B 0.861(10) .
